data_4335841
loop_
_publ_author_name
'Wataru Kosaka'
'Naoto Yamamoto'
'Hitoshi Miyasaka'

_publ_section_title
;
 Axial-Site Modifications of Paddlewheel Diruthenium(II, II) Complexes
 Supported by Hydrogen Bonding
;
_journal_name_full 'Inorganic Chemistry'
_journal_page_first 9908
_journal_page_last 9914
_journal_paper_doi 10.1021/ic401030r
_journal_volume 52
_journal_year 2013
_chemical_formula_moiety 'C48 H56 F4 N6 O12 Pd Ru2 S4'
_chemical_formula_sum 'C48 H56 F4 N6 O12 Pd Ru2 S4'
_chemical_formula_weight 1421.78
_space_group_IT_number 2
_symmetry_cell_setting triclinic
_symmetry_Int_Tables_number 2
_symmetry_space_group_name_Hall '-P 1'
_symmetry_space_group_name_H-M 'P -1'
_atom_sites_solution_hydrogens geom
_atom_sites_solution_primary direct
_atom_sites_solution_secondary difmap
_cell_angle_alpha 109.196(11)
_cell_angle_beta 98.278(8)
_cell_angle_gamma 95.473(8)
_cell_formula_units_Z 1
_cell_length_a 10.772(6)
_cell_length_b 10.990(6)
_cell_length_c 12.679(6)
_cell_measurement_reflns_used 6986
_cell_measurement_temperature 123
_cell_measurement_theta_max 27.50
_cell_measurement_theta_min 3.26
_cell_volume 1386.3(13)
_computing_cell_refinement CrystalClear
_computing_data_collection 'CrystalClear (Rigaku/MSC Inc., 2006)'
_computing_data_reduction CrystalClear
_computing_molecular_graphics 'CrystalStructure 4.0'
_computing_publication_material 'CrystalStructure 4.0 (Rigaku, 2010)'
_computing_structure_refinement 'SHELXL97 (Sheldrick, 2008)'
_computing_structure_solution 'Il Milione (Burla, et al., 2007)'
_diffrn_ambient_temperature 123
_diffrn_detector_area_resol_mean 7.314
_diffrn_measured_fraction_theta_full 0.986
_diffrn_measured_fraction_theta_max 0.986
_diffrn_measurement_device_type 'Rigaku Mercury70'
_diffrn_measurement_method \w
_diffrn_radiation_type 'Mo K\a'
_diffrn_radiation_wavelength 0.71070
_diffrn_reflns_av_R_equivalents 0.0425
_diffrn_reflns_limit_h_max 12
_diffrn_reflns_limit_h_min -12
_diffrn_reflns_limit_k_max 13
_diffrn_reflns_limit_k_min -13
_diffrn_reflns_limit_l_max 15
_diffrn_reflns_limit_l_min -14
_diffrn_reflns_number 13041
_diffrn_reflns_theta_full 25.00
_diffrn_reflns_theta_max 25.00
_diffrn_standards_number 0
_exptl_absorpt_coefficient_mu 1.087
_exptl_absorpt_correction_type none
_exptl_crystal_colour red
_exptl_crystal_density_diffrn 1.703
_exptl_crystal_description block
_exptl_crystal_F_000 716.00
_exptl_crystal_size_max 0.329
_exptl_crystal_size_mid 0.226
_exptl_crystal_size_min 0.209
_refine_diff_density_max 0.990
_refine_diff_density_min -0.980
_refine_ls_extinction_method none
_refine_ls_goodness_of_fit_ref 1.142
_refine_ls_hydrogen_treatment constr
_refine_ls_number_parameters 391
_refine_ls_number_reflns 4813
_refine_ls_number_restraints 0
_refine_ls_R_factor_gt 0.0281
_refine_ls_shift/su_max 0.001
_refine_ls_structure_factor_coef Fsqd
_refine_ls_weighting_details 'w = 1/[\s^2^(Fo^2^)+(0.0518P)^2^+0.1749P] where P=(Fo^2^+2Fc^2^)/3'
_refine_ls_weighting_scheme calc
_refine_ls_wR_factor_ref 0.0884
_reflns_number_gt 4325
_reflns_number_total 4815
_reflns_threshold_expression F^2^>2.0\s(F^2^)
_cod_data_source_file ic401030r_si_005.cif
_cod_data_source_block Ru2(o-F)(Pd(dithiobiuret)2)
_cod_original_cell_volume 1386.4(12)
_cod_database_code 4335841

loop_
_symmetry_equiv_pos_site_id
_symmetry_equiv_pos_as_xyz
1 +X,+Y,+Z
2 -X,-Y,-Z

loop_
_atom_site_label
_atom_site_type_symbol
_atom_site_fract_x
_atom_site_fract_y
_atom_site_fract_z
_atom_site_U_iso_or_equiv
_atom_site_adp_type
_atom_site_occupancy
_atom_site_symmetry_multiplicity
_atom_site_calc_flag
_atom_site_refinement_flags
Pd1 Pd 0.5000 0.0000 0.0000 0.01400(11) Uani 1.0 1 d .
Ru1 Ru 0.486725(19) 0.440839(19) 0.405333(17) 0.01093(10) Uani 1.0 2 d .
S1 S 0.52860(8) 0.21102(7) 0.00312(6) 0.02045(18) Uani 1.0 2 d .
S2 S 0.35417(7) 0.03640(7) 0.11689(6) 0.02056(18) Uani 1.0 2 d .
F1 F 0.5994(3) 0.7358(3) 0.2434(2) 0.0376(8) Uani 0.7000 2 d .
F2 F 0.6800(8) 0.9677(6) 0.6294(6) 0.0394(17) Uani 0.3000 2 d .
F3 F 0.8583(11) 0.2944(11) 0.3499(12) 0.032(4) Uani 0.1500 2 d .
F4 F 0.9140(2) 0.5430(3) 0.74468(17) 0.0304(6) Uani 0.8500 2 d .
O1 O 0.54929(18) 0.61028(18) 0.37783(16) 0.0152(5) Uani 1.0 2 d .
O2 O 0.57385(18) 0.72499(18) 0.56325(16) 0.0155(5) Uani 1.0 2 d .
O3 O 0.67089(18) 0.40242(18) 0.42826(16) 0.0145(5) Uani 1.0 2 d .
O4 O 0.69583(18) 0.51816(18) 0.61400(16) 0.0163(5) Uani 1.0 2 d .
O5 O 0.2008(2) 0.5210(3) -0.04630(18) 0.0275(5) Uani 1.0 2 d .
O6 O 0.0263(3) 1.0568(3) 0.2128(3) 0.0402(7) Uani 1.0 2 d .
N1 N 0.4454(3) 0.3038(3) 0.20819(19) 0.0146(5) Uani 1.0 2 d .
N2 N 0.6074(3) 0.4249(3) 0.1729(3) 0.0233(6) Uani 1.0 2 d .
N3 N 0.2440(3) 0.2290(3) 0.2144(3) 0.0196(6) Uani 1.0 2 d .
C1 C 0.5779(3) 0.7174(3) 0.4617(3) 0.0151(6) Uani 1.0 2 d .
C2 C 0.6148(3) 0.8393(3) 0.4409(3) 0.0160(6) Uani 1.0 2 d .
C3 C 0.6100(4) 0.8441(3) 0.3324(3) 0.0295(8) Uani 1.0 2 d .
C4 C 0.6304(4) 0.9597(4) 0.3120(3) 0.0323(8) Uani 1.0 2 d .
C5 C 0.6602(3) 1.0756(4) 0.4029(4) 0.0309(8) Uani 1.0 2 d .
C6 C 0.6732(4) 1.0746(4) 0.5131(3) 0.0300(8) Uani 1.0 2 d .
C7 C 0.6493(3) 0.9579(3) 0.5308(3) 0.0249(8) Uani 1.0 2 d .
C8 C 0.7361(3) 0.4471(3) 0.5276(3) 0.0132(6) Uani 1.0 2 d .
C9 C 0.8652(3) 0.4121(3) 0.5459(3) 0.0166(7) Uani 1.0 2 d .
C10 C 0.9100(3) 0.3282(3) 0.4557(3) 0.0231(7) Uani 1.0 2 d .
C11 C 1.0266(3) 0.2870(4) 0.4727(3) 0.0285(8) Uani 1.0 2 d .
C12 C 1.1010(3) 0.3290(4) 0.5806(3) 0.0296(8) Uani 1.0 2 d .
C13 C 1.0603(3) 0.4142(4) 0.6718(3) 0.0290(8) Uani 1.0 2 d .
C14 C 0.9449(3) 0.4545(3) 0.6520(3) 0.0239(7) Uani 1.0 2 d .
C15 C 0.5248(3) 0.3150(3) 0.1390(3) 0.0159(6) Uani 1.0 2 d .
C16 C 0.3500(3) 0.2005(3) 0.1802(3) 0.0147(6) Uani 1.0 2 d .
C17 C 0.1591(4) 0.6365(4) 0.0236(3) 0.0336(9) Uani 1.0 2 d .
C18 C 0.2339(4) 0.6705(4) 0.1437(3) 0.0392(9) Uani 1.0 2 d .
C19 C 0.3191(4) 0.5665(4) 0.1322(4) 0.0422(10) Uani 1.0 2 d .
C20 C 0.2533(4) 0.4591(4) 0.0296(4) 0.0378(9) Uani 1.0 2 d .
C21 C 0.0464(5) 0.9449(5) 0.2432(5) 0.0618(14) Uani 1.0 2 d .
C22 C -0.0755(4) 0.8491(4) 0.1957(4) 0.0407(9) Uani 1.0 2 d .
C23 C -0.1326(4) 0.8857(4) 0.0973(4) 0.0459(11) Uani 1.0 2 d .
C24 C -0.0937(4) 1.0313(4) 0.1398(4) 0.0415(10) Uani 1.0 2 d .
H2A H 0.6058 0.4846 0.2357 0.0420 Uiso 1.0 2 calc R
H2B H 0.6629 0.4375 0.1417 0.0217 Uiso 1.0 2 calc R
H3A H 0.2432 0.3016 0.2488 0.0404 Uiso 1.0 2 calc R
H3B H 0.1838 0.1660 0.2017 0.0183 Uiso 1.0 2 calc R
H4 H 0.6240 0.9594 0.2364 0.0388 Uiso 1.0 2 calc R
H5 H 0.6719 1.1560 0.3901 0.0371 Uiso 1.0 2 calc R
H6 H 0.6984 1.1538 0.5759 0.0360 Uiso 1.0 2 calc R
H11 H 1.0557 0.2298 0.4102 0.0342 Uiso 1.0 2 calc R
H12 H 1.1800 0.2992 0.5920 0.0355 Uiso 1.0 2 calc R
H13 H 1.1108 0.4441 0.7459 0.0348 Uiso 1.0 2 calc R
H17A H 0.0669 0.6197 0.0226 0.0403 Uiso 1.0 2 calc R
H17B H 0.1759 0.7091 -0.0048 0.0403 Uiso 1.0 2 calc R
H18A H 0.2846 0.7586 0.1705 0.0471 Uiso 1.0 2 calc R
H18B H 0.1764 0.6672 0.1973 0.0471 Uiso 1.0 2 calc R
H19A H 0.4045 0.5984 0.1229 0.0506 Uiso 1.0 2 calc R
H19B H 0.3277 0.5390 0.1995 0.0506 Uiso 1.0 2 calc R
H20A H 0.3134 0.4019 -0.0043 0.0454 Uiso 1.0 2 calc R
H20B H 0.1853 0.4061 0.0476 0.0454 Uiso 1.0 2 calc R
H21A H 0.0671 0.9697 0.3269 0.0742 Uiso 1.0 2 calc R
H21B H 0.1176 0.9058 0.2107 0.0742 Uiso 1.0 2 calc R
H22A H -0.0584 0.7580 0.1701 0.0489 Uiso 1.0 2 calc R
H22B H -0.1316 0.8599 0.2525 0.0489 Uiso 1.0 2 calc R
H23A H -0.2262 0.8621 0.0799 0.0551 Uiso 1.0 2 calc R
H23B H -0.0979 0.8428 0.0285 0.0551 Uiso 1.0 2 calc R
H24A H -0.1620 1.0732 0.1771 0.0335 Uiso 1.0 2 calc R
H24B H -0.0784 1.0716 0.0824 0.0373 Uiso 1.0 2 calc R

loop_
_atom_site_aniso_label
_atom_site_aniso_U_11
_atom_site_aniso_U_22
_atom_site_aniso_U_33
_atom_site_aniso_U_12
_atom_site_aniso_U_13
_atom_site_aniso_U_23
Pd1 0.01926(18) 0.00981(17) 0.01192(18) 0.00207(13) 0.00560(13) 0.00138(13)
Ru1 0.01194(15) 0.00945(14) 0.01001(15) 0.00228(10) 0.00188(10) 0.00145(10)
S1 0.0350(5) 0.0128(4) 0.0138(4) 0.0021(4) 0.0110(4) 0.0027(3)
S2 0.0252(4) 0.0129(4) 0.0228(4) 0.0014(3) 0.0120(4) 0.0024(3)
F1 0.078(3) 0.0205(14) 0.0107(13) -0.0059(14) 0.0062(14) 0.0049(11)
F2 0.065(5) 0.020(4) 0.027(4) -0.010(4) 0.006(4) 0.006(3)
F3 0.013(6) 0.013(6) 0.060(10) 0.006(5) 0.001(6) 0.002(6)
F4 0.0236(12) 0.0435(15) 0.0171(11) 0.0133(11) -0.0006(9) 0.0011(10)
O1 0.0208(11) 0.0126(10) 0.0119(10) 0.0015(9) 0.0022(8) 0.0043(8)
O2 0.0185(11) 0.0112(10) 0.0156(11) 0.0006(8) 0.0039(8) 0.0033(8)
O3 0.0159(10) 0.0161(11) 0.0104(10) 0.0036(9) 0.0031(8) 0.0025(8)
O4 0.0157(10) 0.0156(11) 0.0148(11) 0.0042(9) 0.0019(8) 0.0015(9)
O5 0.0285(12) 0.0301(13) 0.0233(12) 0.0041(10) 0.0041(10) 0.0089(10)
O6 0.0266(13) 0.0321(14) 0.0546(17) -0.0022(11) 0.0032(12) 0.0091(13)
N1 0.0176(12) 0.0138(13) 0.0104(12) 0.0019(10) 0.0030(10) 0.0015(10)
N2 0.0290(16) 0.0192(15) 0.0177(15) -0.0042(12) 0.0128(13) -0.0002(12)
N3 0.0159(14) 0.0167(15) 0.0184(14) -0.0001(12) 0.0021(11) -0.0029(12)
C1 0.0097(14) 0.0153(15) 0.0184(16) 0.0041(12) 0.0022(12) 0.0030(12)
C2 0.0136(14) 0.0169(15) 0.0182(16) 0.0037(12) 0.0035(12) 0.0064(12)
C3 0.043(2) 0.0176(17) 0.0280(18) 0.0045(15) 0.0101(16) 0.0063(14)
C4 0.050(3) 0.031(2) 0.0255(19) 0.0075(17) 0.0141(17) 0.0189(16)
C5 0.0264(18) 0.0190(17) 0.053(3) 0.0034(14) 0.0093(16) 0.0190(16)
C6 0.0360(19) 0.0175(17) 0.032(2) 0.0018(15) 0.0014(16) 0.0053(14)
C7 0.0232(17) 0.0168(17) 0.029(2) 0.0031(13) -0.0009(14) 0.0024(14)
C8 0.0174(14) 0.0108(14) 0.0132(15) 0.0013(12) 0.0049(12) 0.0057(12)
C9 0.0158(15) 0.0153(15) 0.0216(16) 0.0035(12) 0.0067(13) 0.0085(13)
C10 0.0205(16) 0.0187(16) 0.031(2) 0.0059(13) 0.0070(15) 0.0084(14)
C11 0.0256(18) 0.0287(18) 0.034(2) 0.0107(15) 0.0133(15) 0.0090(15)
C12 0.0192(16) 0.039(2) 0.040(2) 0.0129(16) 0.0093(15) 0.0223(17)
C13 0.0196(17) 0.036(2) 0.034(2) 0.0057(15) -0.0000(15) 0.0164(16)
C14 0.0232(17) 0.0252(17) 0.0247(18) 0.0075(14) 0.0062(14) 0.0089(14)
C15 0.0206(15) 0.0152(15) 0.0116(14) 0.0049(12) 0.0024(12) 0.0038(12)
C16 0.0184(15) 0.0180(15) 0.0063(14) 0.0035(12) 0.0001(11) 0.0031(11)
C17 0.0305(19) 0.039(2) 0.037(2) 0.0149(17) 0.0112(16) 0.0164(17)
C18 0.060(3) 0.038(3) 0.0219(18) 0.0062(19) 0.0153(17) 0.0112(16)
C19 0.047(3) 0.047(3) 0.034(3) 0.0039(19) -0.0011(18) 0.0206(19)
C20 0.044(3) 0.031(2) 0.043(3) 0.0123(17) 0.0084(18) 0.0174(17)
C21 0.049(3) 0.046(3) 0.082(4) 0.004(3) -0.011(3) 0.023(3)
C22 0.042(3) 0.040(3) 0.044(3) 0.0055(18) 0.0099(18) 0.0193(19)
C23 0.052(3) 0.038(3) 0.040(3) -0.0078(19) -0.009(2) 0.0146(19)
C24 0.036(3) 0.041(3) 0.046(3) -0.0023(19) -0.0034(19) 0.019(2)

loop_
_atom_type_symbol
_atom_type_description
_atom_type_scat_dispersion_real
_atom_type_scat_dispersion_imag
_atom_type_scat_source
C C 0.0033 0.0016
;
International Tables for Crystallography
(1992, Vol. C, Tables 4.2.6.8 and 6.1.1.4)
;
H H 0.0000 0.0000
;
International Tables for Crystallography
(1992, Vol. C, Table 6.1.1.4)
;
F F 0.0171 0.0103
;
International Tables for Crystallography
(1992, Vol. C, Tables 4.2.6.8 and 6.1.1.4)
;
N N 0.0061 0.0033
;
International Tables for Crystallography
(1992, Vol. C, Tables 4.2.6.8 and 6.1.1.4)
;
O O 0.0106 0.0060
;
International Tables for Crystallography
(1992, Vol. C, Tables 4.2.6.8 and 6.1.1.4)
;
Pd Pd -0.9988 1.0072
;
International Tables for Crystallography
(1992, Vol. C, Tables 4.2.6.8 and 6.1.1.4)
;
Ru Ru -1.2594 0.8363
;
International Tables for Crystallography
(1992, Vol. C, Tables 4.2.6.8 and 6.1.1.4)
;
S S 0.1246 0.1234
;
International Tables for Crystallography
(1992, Vol. C, Tables 4.2.6.8 and 6.1.1.4)
;

loop_
_geom_angle_atom_site_label_1
_geom_angle_atom_site_label_2
_geom_angle_atom_site_label_3
_geom_angle
_geom_angle_publ_flag
_geom_angle_site_symmetry_1
_geom_angle_site_symmetry_3
S1 Pd1 S1 180.00(4) yes . 2_655
S1 Pd1 S2 93.87(4) yes . .
S1 Pd1 S2 86.13(4) yes . 2_655
S1 Pd1 S2 86.13(4) yes 2_655 .
S1 Pd1 S2 93.87(4) yes 2_655 2_655
S2 Pd1 S2 180.00(4) yes . 2_655
Ru1 Ru1 O1 88.75(6) yes 2_666 .
Ru1 Ru1 O2 89.91(6) yes 2_666 2_666
Ru1 Ru1 O3 90.09(6) yes 2_666 .
Ru1 Ru1 O4 88.71(6) yes 2_666 2_666
Ru1 Ru1 N1 175.23(7) yes 2_666 .
O1 Ru1 O2 178.62(7) yes . 2_666
O1 Ru1 O3 90.41(9) yes . .
O1 Ru1 O4 89.38(9) yes . 2_666
O1 Ru1 N1 95.50(9) yes . .
O2 Ru1 O3 89.29(9) yes 2_666 .
O2 Ru1 O4 90.89(9) yes 2_666 2_666
O2 Ru1 N1 85.85(9) yes 2_666 .
O3 Ru1 O4 178.78(7) yes . 2_666
O3 Ru1 N1 92.04(8) yes . .
O4 Ru1 N1 89.17(8) yes 2_666 .
Pd1 S1 C15 108.67(12) yes . .
Pd1 S2 C16 111.75(11) yes . .
Ru1 O1 C1 119.3(3) yes . .
Ru1 O2 C1 119.11(17) yes 2_666 .
Ru1 O3 C8 118.03(18) yes . .
Ru1 O4 C8 119.50(17) yes 2_666 .
C17 O5 C20 106.2(3) yes . .
C21 O6 C24 109.4(3) yes . .
Ru1 N1 C15 121.39(16) yes . .
Ru1 N1 C16 114.30(19) yes . .
C15 N1 C16 123.2(3) yes . .
O1 C1 O2 122.9(3) yes . .
O1 C1 C2 119.2(3) yes . .
O2 C1 C2 117.9(3) yes . .
C1 C2 C3 122.6(3) yes . .
C1 C2 C7 120.8(3) yes . .
C3 C2 C7 116.4(4) yes . .
F1 C3 C2 120.7(4) yes . .
F1 C3 C4 116.1(4) yes . .
C2 C3 C4 122.8(3) yes . .
C3 C4 C5 119.1(4) yes . .
C4 C5 C6 119.9(4) yes . .
C5 C6 C7 119.6(3) yes . .
F2 C7 C2 124.0(5) yes . .
F2 C7 C6 113.1(4) yes . .
C2 C7 C6 122.0(4) yes . .
O3 C8 O4 123.6(3) yes . .
O3 C8 C9 118.2(3) yes . .
O4 C8 C9 118.1(3) yes . .
C8 C9 C10 120.2(3) yes . .
C8 C9 C14 123.2(3) yes . .
C10 C9 C14 116.5(3) yes . .
F3 C10 C9 125.0(6) yes . .
F3 C10 C11 113.5(6) yes . .
C9 C10 C11 121.0(3) yes . .
C10 C11 C12 120.3(3) yes . .
C11 C12 C13 120.2(4) yes . .
C12 C13 C14 118.2(3) yes . .
F4 C14 C9 121.4(3) yes . .
F4 C14 C13 114.8(3) yes . .
C9 C14 C13 123.7(3) yes . .
S1 C15 N1 128.9(2) yes . .
S1 C15 N2 113.7(3) yes . .
N1 C15 N2 117.2(3) yes . .
S2 C16 N1 129.0(3) yes . .
S2 C16 N3 115.1(3) yes . .
N1 C16 N3 115.6(3) yes . .
O5 C17 C18 106.7(3) yes . .
C17 C18 C19 103.8(3) yes . .
C18 C19 C20 103.7(4) yes . .
O5 C20 C19 105.0(4) yes . .
O6 C21 C22 106.8(4) yes . .
C21 C22 C23 102.3(4) yes . .
C22 C23 C24 102.8(4) yes . .
O6 C24 C23 105.9(4) yes . .
C15 N2 H2A 119.286 no . .
C15 N2 H2B 124.813 no . .
H2A N2 H2B 115.687 no . .
C16 N3 H3A 116.374 no . .
C16 N3 H3B 117.973 no . .
H3A N3 H3B 125.475 no . .
C3 C4 H4 120.431 no . .
C5 C4 H4 120.439 no . .
C4 C5 H5 120.033 no . .
C6 C5 H5 120.033 no . .
C5 C6 H6 120.205 no . .
C7 C6 H6 120.203 no . .
C10 C11 H11 119.855 no . .
C12 C11 H11 119.853 no . .
C11 C12 H12 119.891 no . .
C13 C12 H12 119.900 no . .
C12 C13 H13 120.923 no . .
C14 C13 H13 120.910 no . .
O5 C17 H17A 110.386 no . .
O5 C17 H17B 110.386 no . .
C18 C17 H17A 110.384 no . .
C18 C17 H17B 110.383 no . .
H17A C17 H17B 108.596 no . .
C17 C18 H18A 110.994 no . .
C17 C18 H18B 110.996 no . .
C19 C18 H18A 111.000 no . .
C19 C18 H18B 111.005 no . .
H18A C18 H18B 108.993 no . .
C18 C19 H19A 111.033 no . .
C18 C19 H19B 111.030 no . .
C20 C19 H19A 111.034 no . .
C20 C19 H19B 111.023 no . .
H19A C19 H19B 109.013 no . .
O5 C20 H20A 110.742 no . .
O5 C20 H20B 110.749 no . .
C19 C20 H20A 110.742 no . .
C19 C20 H20B 110.749 no . .
H20A C20 H20B 108.830 no . .
O6 C21 H21A 110.350 no . .
O6 C21 H21B 110.357 no . .
C22 C21 H21A 110.354 no . .
C22 C21 H21B 110.359 no . .
H21A C21 H21B 108.585 no . .
C21 C22 H22A 111.305 no . .
C21 C22 H22B 111.314 no . .
C23 C22 H22A 111.310 no . .
C23 C22 H22B 111.311 no . .
H22A C22 H22B 109.195 no . .
C22 C23 H23A 111.208 no . .
C22 C23 H23B 111.213 no . .
C24 C23 H23A 111.208 no . .
C24 C23 H23B 111.213 no . .
H23A C23 H23B 109.128 no . .
O6 C24 H24A 114.711 no . .
O6 C24 H24B 104.346 no . .
C23 C24 H24A 108.411 no . .
C23 C24 H24B 117.042 no . .
H24A C24 H24B 106.667 no . .

loop_
_geom_bond_atom_site_label_1
_geom_bond_atom_site_label_2
_geom_bond_distance
_geom_bond_publ_flag
_geom_bond_site_symmetry_2
Pd1 S1 2.2967(15) yes .
Pd1 S1 2.2967(15) yes 2_655
Pd1 S2 2.2858(12) yes .
Pd1 S2 2.2858(12) yes 2_655
Ru1 Ru1 2.2835(11) yes 2_666
Ru1 O1 2.073(3) yes .
Ru1 O2 2.057(3) yes 2_666
Ru1 O3 2.067(3) yes .
Ru1 O4 2.058(3) yes 2_666
Ru1 N1 2.406(3) yes .
S1 C15 1.735(3) yes .
S2 C16 1.724(3) yes .
F1 C3 1.326(4) yes .
F2 C7 1.212(8) yes .
F3 C10 1.290(14) yes .
F4 C14 1.364(4) yes .
O1 C1 1.275(3) yes .
O2 C1 1.270(4) yes .
O3 C8 1.262(3) yes .
O4 C8 1.280(4) yes .
O5 C17 1.443(5) yes .
O5 C20 1.434(6) yes .
O6 C21 1.430(7) yes .
O6 C24 1.422(5) yes .
N1 C15 1.335(5) yes .
N1 C16 1.371(4) yes .
N2 C15 1.334(4) yes .
N3 C16 1.308(4) yes .
C1 C2 1.478(5) yes .
C2 C3 1.388(5) yes .
C2 C7 1.394(4) yes .
C3 C4 1.381(6) yes .
C4 C5 1.380(5) yes .
C5 C6 1.387(6) yes .
C6 C7 1.381(6) yes .
C8 C9 1.485(5) yes .
C9 C10 1.393(5) yes .
C9 C14 1.395(4) yes .
C10 C11 1.387(5) yes .
C11 C12 1.387(5) yes .
C12 C13 1.384(5) yes .
C13 C14 1.376(5) yes .
C17 C18 1.524(5) yes .
C18 C19 1.517(7) yes .
C19 C20 1.468(5) yes .
C21 C22 1.513(6) yes .
C22 C23 1.501(7) yes .
C23 C24 1.505(6) yes .
N2 H2A 0.853 no .
N2 H2B 0.789 no .
N3 H3A 0.774 no .
N3 H3B 0.859 no .
C4 H4 0.950 no .
C5 H5 0.950 no .
C6 H6 0.950 no .
C11 H11 0.950 no .
C12 H12 0.950 no .
C13 H13 0.950 no .
C17 H17A 0.990 no .
C17 H17B 0.990 no .
C18 H18A 0.990 no .
C18 H18B 0.990 no .
C19 H19A 0.990 no .
C19 H19B 0.990 no .
C20 H20A 0.990 no .
C20 H20B 0.990 no .
C21 H21A 0.990 no .
C21 H21B 0.990 no .
C22 H22A 0.990 no .
C22 H22B 0.990 no .
C23 H23A 0.990 no .
C23 H23B 0.990 no .
C24 H24A 1.000 no .
C24 H24B 0.992 no .

loop_
_geom_contact_atom_site_label_1
_geom_contact_atom_site_label_2
_geom_contact_distance
_geom_contact_publ_flag
_geom_contact_site_symmetry_2
Pd1 C15 3.292(4) no 2_655
Pd1 C16 3.335(3) no 2_655
Ru1 N2 3.348(4) no .
Ru1 N3 3.380(3) no .
S1 C16 3.183(4) no .
S2 F2 3.304(8) no 2_666
S2 C15 3.323(4) no .
F1 O1 2.601(4) no .
F1 N2 3.248(5) no .
F1 C1 2.881(5) no .
F1 C5 3.557(5) no .
F1 C7 3.586(4) no .
F2 O2 2.607(7) no .
F2 N3 3.457(9) no 2_666
F2 C1 2.863(6) no .
F2 C3 3.495(8) no .
F2 C5 3.437(9) no .
F2 C16 3.520(9) no 2_666
F3 O3 2.595(13) no .
F3 C8 2.901(14) no .
F3 C12 3.523(14) no .
F3 C14 3.587(14) no .
F4 O4 2.608(3) no .
F4 N3 3.108(5) no 2_666
F4 C8 2.924(4) no .
F4 C12 3.579(5) no .
O1 N2 2.920(4) no .
O1 C3 2.851(5) no .
O1 C8 3.563(4) no .
O1 C8 3.532(4) no 2_666
O1 C15 3.594(4) no .
O2 N3 3.055(4) no 2_666
O2 C7 2.788(5) no .
O2 C8 3.595(4) no .
O2 C8 3.508(4) no 2_666
O2 C16 3.046(4) no 2_666
O3 N2 3.306(5) no .
O3 C1 3.532(4) no 2_666
O3 C10 2.784(4) no .
O3 C15 3.547(4) no .
O4 N3 2.854(4) no 2_666
O4 C1 3.569(5) no .
O4 C1 3.523(4) no 2_666
O4 C14 2.851(4) no .
O4 C16 3.460(4) no 2_666
N2 C16 3.563(5) no .
N3 C15 3.441(5) no .
C2 C5 2.804(6) no .
C3 C6 2.745(5) no .
C4 C7 2.758(6) no .
C9 C12 2.804(5) no .
C10 C13 2.784(5) no .
C11 C14 2.732(5) no .
S1 F1 3.483(4) no 2_665
F1 S1 3.483(4) no 2_665
F1 C19 3.247(5) no .
F2 O6 3.575(8) no 2_676
F2 C5 3.596(9) no 2_676
F2 C21 3.047(9) no 2_676
F3 F4 3.473(15) no 2_766
F3 O6 3.455(13) no 1_645
F3 C5 3.359(14) no 1_545
F3 C13 3.348(14) no 2_766
F3 C14 3.324(13) no 2_766
F3 C24 3.368(13) no 1_645
F4 F3 3.473(15) no 2_766
F4 C18 3.489(6) no 2_666
F4 C19 3.461(6) no 2_666
F4 C20 3.600(6) no 2_666
O1 C19 3.556(5) no .
O2 C5 3.477(5) no 2_676
O3 C5 3.488(5) no 1_545
O5 N2 2.924(5) no 2_665
O5 C13 3.434(5) no 1_454
O6 F2 3.575(8) no 2_676
O6 F3 3.455(13) no 1_465
O6 N3 2.864(4) no 1_565
O6 C11 3.432(5) no 1_465
N2 O5 2.924(5) no 2_665
N3 O6 2.864(4) no 1_545
C2 C6 3.402(5) no 2_676
C5 F2 3.596(9) no 2_676
C5 F3 3.359(14) no 1_565
C5 O2 3.477(5) no 2_676
C5 O3 3.488(5) no 1_565
C5 C7 3.569(6) no 2_676
C5 C10 3.497(5) no 1_565
C6 C2 3.402(5) no 2_676
C6 C7 3.404(5) no 2_676
C7 C5 3.569(6) no 2_676
C7 C6 3.404(5) no 2_676
C7 C7 3.484(5) no 2_676
C9 C10 3.570(5) no 2_766
C9 C11 3.493(6) no 2_766
C10 C5 3.497(5) no 1_545
C10 C9 3.570(5) no 2_766
C10 C14 3.473(6) no 2_766
C11 O6 3.432(5) no 1_645
C11 C9 3.493(6) no 2_766
C13 F3 3.348(14) no 2_766
C13 O5 3.434(5) no 1_656
C14 F3 3.324(13) no 2_766
C14 C10 3.473(6) no 2_766
C18 F4 3.489(6) no 2_666
C19 F1 3.247(5) no .
C19 F4 3.461(6) no 2_666
C19 O1 3.556(5) no .
C20 F4 3.600(6) no 2_666
C21 F2 3.047(9) no 2_676
C24 F3 3.368(13) no 1_465
Ru1 H2A 2.8032 no .
Ru1 H3A 2.9832 no .
S1 H2A 3.3789 no .
S1 H2B 2.6614 no .
S2 H3A 3.2795 no .
S2 H3B 2.5717 no .
F1 H2A 2.7376 no .
F1 H2B 3.2829 no .
F1 H4 2.4785 no .
F2 H3B 3.2365 no 2_666
F2 H6 2.3576 no .
F3 H11 2.4054 no .
F4 H3A 2.5086 no 2_666
F4 H3B 3.3493 no 2_666
F4 H13 2.4727 no .
O1 H2A 2.0888 no .
O1 H2B 3.4387 no .
O2 H3A 2.9767 no 2_666
O2 H3B 3.4569 no 2_666
O3 H2A 2.8890 no .
O4 H3A 2.1303 no 2_666
O4 H3B 3.4822 no 2_666
O5 H18A 3.0504 no .
O5 H18B 3.0403 no .
O5 H19A 2.6891 no .
O5 H19B 3.1519 no .
O6 H22A 3.1656 no .
O6 H22B 2.8434 no .
O6 H23A 3.1647 no .
O6 H23B 2.7687 no .
N1 H2A 2.4022 no .
N1 H2B 3.0142 no .
N1 H3A 2.3091 no .
N1 H3B 3.0464 no .
C1 H2A 3.2276 no .
C2 H4 3.2821 no .
C2 H6 3.2799 no .
C3 H5 3.2410 no .
C4 H6 3.2533 no .
C6 H4 3.2561 no .
C7 H5 3.2501 no .
C8 H3A 3.2043 no 2_666
C9 H11 3.2737 no .
C9 H13 3.2953 no .
C10 H12 3.2618 no .
C11 H13 3.2657 no .
C13 H11 3.2587 no .
C14 H3A 3.5255 no 2_666
C14 H12 3.2300 no .
C15 H3A 3.5256 no .
C17 H19A 2.8899 no .
C17 H19B 3.1934 no .
C17 H20A 3.1500 no .
C17 H20B 2.6834 no .
C18 H20A 3.2055 no .
C18 H20B 2.7206 no .
C19 H17A 3.0667 no .
C19 H17B 3.0558 no .
C20 H17A 2.8076 no .
C20 H17B 3.0923 no .
C20 H18A 3.1445 no .
C20 H18B 2.8475 no .
C21 H23A 3.2004 no .
C21 H23B 2.7435 no .
C21 H24A 2.9271 no .
C21 H24B 3.0553 no .
C22 H24A 2.7830 no .
C22 H24B 3.2175 no .
C23 H21A 3.1633 no .
C23 H21B 2.8178 no .
C24 H21A 3.0305 no .
C24 H21B 2.9515 no .
C24 H22A 3.2006 no .
C24 H22B 2.7470 no .
H4 H5 2.3368 no .
H5 H6 2.3409 no .
H11 H12 2.3337 no .
H12 H13 2.3462 no .
H17A H18A 2.7412 no .
H17A H18B 2.2234 no .
H17A H20B 2.8603 no .
H17B H18A 2.2231 no .
H17B H18B 2.7486 no .
H17B H19A 3.3007 no .
H18A H19A 2.2568 no .
H18A H19B 2.6315 no .
H18B H19A 2.8378 no .
H18B H19B 2.2567 no .
H18B H20B 2.8933 no .
H19A H20A 2.2536 no .
H19A H20B 2.8330 no .
H19B H20A 2.5005 no .
H19B H20B 2.2511 no .
H21A H22A 2.6036 no .
H21A H22B 2.2591 no .
H21A H24A 3.4054 no .
H21B H22A 2.2530 no .
H21B H22B 2.8399 no .
H21B H23B 2.8804 no .
H21B H24B 3.4800 no .
H22A H23A 2.5580 no .
H22A H23B 2.2854 no .
H22B H23A 2.2862 no .
H22B H23B 2.8615 no .
H22B H24A 2.8363 no .
H23A H24A 2.2247 no .
H23A H24B 2.6598 no .
H23B H24A 2.8299 no .
H23B H24B 2.3584 no .
Pd1 H4 3.2877 no 1_545
Pd1 H4 3.2877 no 2_665
Ru1 H19B 3.4390 no .
S1 H4 3.1094 no 2_665
S1 H17B 3.2155 no 2_665
S1 H18A 3.2611 no 2_665
S1 H19A 3.1156 no 2_665
S1 H20A 3.2830 no .
S1 H23A 3.2128 no 2_565
S2 H4 3.3917 no 1_545
S2 H18A 3.3792 no 1_545
S2 H21B 3.3567 no 1_545
S2 H23A 3.2408 no 2_565
S2 H24B 3.4373 no 2_565
F1 H12 3.0697 no 2_766
F1 H18A 3.4392 no .
F1 H19A 2.4445 no .
F1 H19B 3.3299 no .
F1 H20A 3.2304 no 2_665
F1 H22B 3.0529 no 1_655
F1 H23A 3.5031 no 1_655
F2 H18A 3.1810 no 2_676
F2 H21A 2.6761 no 2_676
F2 H21B 2.6642 no 2_676
F3 H5 2.6133 no 1_545
F3 H13 3.4747 no 2_766
F3 H24A 2.6490 no 1_645
F4 H17A 3.4565 no 1_656
F4 H18B 2.7791 no 2_666
F4 H19B 2.9318 no 2_666
F4 H20B 2.8904 no 2_666
O1 H12 2.9177 no 2_766
O1 H19A 3.3355 no .
O1 H19B 2.8897 no .
O2 H5 3.1095 no 2_676
O2 H12 3.5023 no 2_766
O3 H5 2.5907 no 1_545
O4 H19B 2.6776 no 2_666
O5 H2A 3.3884 no 2_665
O5 H2B 2.1386 no 2_665
O5 H13 2.4980 no 1_454
O5 H17A 3.2414 no 2_565
O5 H22A 3.0761 no 2_565
O6 H3A 3.2548 no 1_565
O6 H3B 2.0327 no 1_565
O6 H11 2.5515 no 1_465
N1 H19B 3.0119 no .
N1 H20A 3.3975 no .
N2 H13 3.1051 no 2_766
N2 H17B 3.4910 no 2_665
N2 H19A 3.1627 no .
N2 H19B 3.3912 no .
N2 H20A 3.5453 no .
N2 H20A 3.4373 no 2_665
N3 H11 3.4232 no 1_455
N3 H19B 3.5126 no .
N3 H20B 3.3501 no .
N3 H23A 3.5020 no 2_565
N3 H23B 3.0594 no 2_565
C1 H6 3.4539 no 2_676
C1 H12 2.7955 no 2_766
C2 H6 3.3588 no 2_676
C2 H12 2.8049 no 2_766
C3 H12 3.0924 no 2_766
C3 H19A 3.4205 no .
C3 H22B 3.1053 no 1_655
C4 H22B 2.9830 no 1_655
C4 H23A 3.4281 no 1_655
C4 H24A 3.3850 no 1_655
C6 H21A 3.3846 no 2_676
C7 H12 3.5643 no 2_766
C7 H21A 3.1976 no 2_676
C8 H5 3.0518 no 1_545
C8 H6 3.4715 no 1_545
C8 H19B 3.5815 no 2_666
C9 H5 3.1940 no 1_545
C9 H6 3.3717 no 1_545
C10 H5 2.8772 no 1_545
C11 H21A 3.4716 no 1_645
C12 H22B 3.4228 no 2_666
C13 H2A 3.5654 no 2_766
C13 H2B 3.4122 no 2_766
C13 H18B 3.4385 no 2_666
C13 H22A 3.1793 no 2_666
C13 H22B 3.5666 no 2_666
C14 H18B 3.0350 no 2_666
C15 H19A 3.5400 no .
C15 H19B 3.3738 no .
C15 H20A 3.1251 no .
C16 H23A 3.1922 no 2_565
C16 H23B 3.3851 no 2_565
C17 H2B 3.0105 no 2_665
C17 H13 3.3915 no 1_454
C17 H17A 3.3765 no 2_565
C17 H21B 3.2447 no .
C17 H22A 3.3077 no .
C18 H6 3.3721 no 2_676
C18 H21B 2.9079 no .
C18 H22A 3.4080 no .
C19 H2A 3.4941 no .
C19 H2B 3.4925 no 2_665
C20 H2B 2.9699 no 2_665
C20 H17A 3.3885 no 2_565
C20 H22A 3.1704 no 2_565
C20 H23A 3.3066 no 2_565
C20 H23B 3.3653 no 2_565
C21 H3B 2.9581 no 1_565
C21 H11 3.1331 no 1_465
C21 H18A 3.4743 no .
C21 H18B 3.3908 no .
C22 H13 3.5345 no 2_666
C22 H17A 3.4054 no .
C22 H18B 3.5224 no .
C22 H20A 3.5384 no 2_565
C22 H20B 3.3770 no 2_565
C23 H3B 3.5946 no 2_565
C23 H4 3.3823 no 1_455
C23 H20A 3.2990 no 2_565
C23 H20B 3.0755 no 2_565
C23 H24B 3.5461 no 2_575
C24 H3B 3.0756 no 1_565
C24 H4 3.5537 no 1_455
C24 H11 3.4544 no 1_465
C24 H24B 3.5298 no 2_575
H2A O5 3.3884 no 2_665
H2A C13 3.5654 no 2_766
H2A C19 3.4941 no .
H2A H12 3.1353 no 2_766
H2A H13 3.0347 no 2_766
H2A H19A 3.0177 no .
H2A H19B 3.1094 no .
H2B O5 2.1386 no 2_665
H2B C13 3.4122 no 2_766
H2B C17 3.0105 no 2_665
H2B C19 3.4925 no 2_665
H2B C20 2.9699 no 2_665
H2B H13 2.6156 no 2_766
H2B H17B 2.8618 no 2_665
H2B H19A 3.4571 no .
H2B H19A 3.2120 no 2_665
H2B H20A 2.8774 no 2_665
H3A O6 3.2548 no 1_545
H3A H11 3.2919 no 1_455
H3A H19B 2.9683 no .
H3A H20B 3.1352 no .
H3A H23B 3.4070 no 2_565
H3B O6 2.0327 no 1_545
H3B C21 2.9581 no 1_545
H3B C23 3.5946 no 2_565
H3B C24 3.0756 no 1_545
H3B H11 3.0665 no 1_455
H3B H21A 3.3266 no 1_545
H3B H21B 2.9238 no 1_545
H3B H23A 3.5805 no 2_565
H3B H23B 2.8993 no 2_565
H3B H24B 2.9186 no 1_545
H4 Pd1 3.2877 no 1_565
H4 S1 3.1094 no 2_665
H4 S2 3.3917 no 1_565
H4 C23 3.3823 no 1_655
H4 C24 3.5537 no 1_655
H4 H22B 2.9521 no 1_655
H4 H23A 2.7470 no 1_655
H4 H24A 2.8312 no 1_655
H5 F3 2.6133 no 1_565
H5 O2 3.1095 no 2_676
H5 O3 2.5907 no 1_565
H5 C8 3.0518 no 1_565
H5 C9 3.1940 no 1_565
H5 C10 2.8772 no 1_565
H5 H24A 3.3779 no 1_655
H6 C1 3.4539 no 2_676
H6 C2 3.3588 no 2_676
H6 C8 3.4715 no 1_565
H6 C9 3.3717 no 1_565
H6 C18 3.3721 no 2_676
H6 H18A 3.0102 no 2_676
H6 H18B 2.9347 no 2_676
H6 H21A 3.2559 no 2_676
H6 H21B 3.3989 no 2_676
H11 O6 2.5515 no 1_645
H11 N3 3.4232 no 1_655
H11 C21 3.1331 no 1_645
H11 C24 3.4544 no 1_645
H11 H3A 3.2919 no 1_655
H11 H3B 3.0665 no 1_655
H11 H21A 2.7243 no 1_645
H11 H24A 3.3298 no 1_645
H12 F1 3.0697 no 2_766
H12 O1 2.9177 no 2_766
H12 O2 3.5023 no 2_766
H12 C1 2.7955 no 2_766
H12 C2 2.8049 no 2_766
H12 C3 3.0924 no 2_766
H12 C7 3.5643 no 2_766
H12 H2A 3.1353 no 2_766
H12 H22B 3.0997 no 2_666
H13 F3 3.4747 no 2_766
H13 O5 2.4980 no 1_656
H13 N2 3.1051 no 2_766
H13 C17 3.3915 no 1_656
H13 C22 3.5345 no 2_666
H13 H2A 3.0347 no 2_766
H13 H2B 2.6156 no 2_766
H13 H17A 3.5284 no 1_656
H13 H17B 3.4471 no 1_656
H13 H18B 3.4765 no 2_666
H13 H22A 2.8071 no 2_666
H13 H22B 3.3766 no 2_666
H17A F4 3.4565 no 1_454
H17A O5 3.2414 no 2_565
H17A C17 3.3765 no 2_565
H17A C20 3.3885 no 2_565
H17A C22 3.4054 no .
H17A H13 3.5284 no 1_454
H17A H17A 2.7167 no 2_565
H17A H20B 2.6916 no 2_565
H17A H21B 3.1996 no .
H17A H22A 2.6227 no .
H17A H23B 3.1489 no .
H17B S1 3.2155 no 2_665
H17B N2 3.4910 no 2_665
H17B H2B 2.8618 no 2_665
H17B H13 3.4471 no 1_454
H17B H21B 3.0660 no .
H17B H22A 3.5579 no .
H17B H23B 3.4368 no .
H17B H24B 3.1022 no 2_575
H18A S1 3.2611 no 2_665
H18A S2 3.3792 no 1_565
H18A F1 3.4392 no .
H18A F2 3.1810 no 2_676
H18A C21 3.4743 no .
H18A H6 3.0102 no 2_676
H18A H21B 2.5285 no .
H18B F4 2.7791 no 2_666
H18B C13 3.4385 no 2_666
H18B C14 3.0350 no 2_666
H18B C21 3.3908 no .
H18B C22 3.5224 no .
H18B H6 2.9347 no 2_676
H18B H13 3.4765 no 2_666
H18B H21A 3.5848 no .
H18B H21B 2.7133 no .
H18B H22A 2.8229 no .
H19A S1 3.1156 no 2_665
H19A F1 2.4445 no .
H19A O1 3.3355 no .
H19A N2 3.1627 no .
H19A C3 3.4205 no .
H19A C15 3.5400 no .
H19A H2A 3.0177 no .
H19A H2B 3.4571 no .
H19A H2B 3.2120 no 2_665
H19A H20A 3.5789 no 2_665
H19B Ru1 3.4390 no .
H19B F1 3.3299 no .
H19B F4 2.9318 no 2_666
H19B O1 2.8897 no .
H19B O4 2.6776 no 2_666
H19B N1 3.0119 no .
H19B N2 3.3912 no .
H19B N3 3.5126 no .
H19B C8 3.5815 no 2_666
H19B C15 3.3738 no .
H19B H2A 3.1094 no .
H19B H3A 2.9683 no .
H20A S1 3.2830 no .
H20A F1 3.2304 no 2_665
H20A N1 3.3975 no .
H20A N2 3.5453 no .
H20A N2 3.4373 no 2_665
H20A C15 3.1251 no .
H20A C22 3.5384 no 2_565
H20A C23 3.2990 no 2_565
H20A H2B 2.8774 no 2_665
H20A H19A 3.5789 no 2_665
H20A H22A 3.1685 no 2_565
H20A H23A 2.7583 no 2_565
H20A H23B 3.2822 no 2_565
H20B F4 2.8904 no 2_666
H20B N3 3.3501 no .
H20B C22 3.3770 no 2_565
H20B C23 3.0755 no 2_565
H20B H3A 3.1352 no .
H20B H17A 2.6916 no 2_565
H20B H22A 2.8117 no 2_565
H20B H23A 2.9686 no 2_565
H20B H23B 2.6097 no 2_565
H21A F2 2.6761 no 2_676
H21A C6 3.3846 no 2_676
H21A C7 3.1976 no 2_676
H21A C11 3.4716 no 1_465
H21A H3B 3.3266 no 1_565
H21A H6 3.2559 no 2_676
H21A H11 2.7243 no 1_465
H21A H18B 3.5848 no .
H21B S2 3.3567 no 1_565
H21B F2 2.6642 no 2_676
H21B C17 3.2447 no .
H21B C18 2.9079 no .
H21B H3B 2.9238 no 1_565
H21B H6 3.3989 no 2_676
H21B H17A 3.1996 no .
H21B H17B 3.0660 no .
H21B H18A 2.5285 no .
H21B H18B 2.7133 no .
H22A O5 3.0761 no 2_565
H22A C13 3.1793 no 2_666
H22A C17 3.3077 no .
H22A C18 3.4080 no .
H22A C20 3.1704 no 2_565
H22A H13 2.8071 no 2_666
H22A H17A 2.6227 no .
H22A H17B 3.5579 no .
H22A H18B 2.8229 no .
H22A H20A 3.1685 no 2_565
H22A H20B 2.8117 no 2_565
H22B F1 3.0529 no 1_455
H22B C3 3.1053 no 1_455
H22B C4 2.9830 no 1_455
H22B C12 3.4228 no 2_666
H22B C13 3.5666 no 2_666
H22B H4 2.9521 no 1_455
H22B H12 3.0997 no 2_666
H22B H13 3.3766 no 2_666
H23A S1 3.2128 no 2_565
H23A S2 3.2408 no 2_565
H23A F1 3.5031 no 1_455
H23A N3 3.5020 no 2_565
H23A C4 3.4281 no 1_455
H23A C16 3.1922 no 2_565
H23A C20 3.3066 no 2_565
H23A H3B 3.5805 no 2_565
H23A H4 2.7470 no 1_455
H23A H20A 2.7583 no 2_565
H23A H20B 2.9686 no 2_565
H23B N3 3.0594 no 2_565
H23B C16 3.3851 no 2_565
H23B C20 3.3653 no 2_565
H23B H3A 3.4070 no 2_565
H23B H3B 2.8993 no 2_565
H23B H17A 3.1489 no .
H23B H17B 3.4368 no .
H23B H20A 3.2822 no 2_565
H23B H20B 2.6097 no 2_565
H23B H24B 2.7878 no 2_575
H24A F3 2.6490 no 1_465
H24A C4 3.3850 no 1_455
H24A H4 2.8312 no 1_455
H24A H5 3.3779 no 1_455
H24A H11 3.3298 no 1_465
H24B S2 3.4373 no 2_565
H24B C23 3.5461 no 2_575
H24B C24 3.5298 no 2_575
H24B H3B 2.9186 no 1_565
H24B H17B 3.1022 no 2_575
H24B H23B 2.7878 no 2_575
H24B H24B 3.0094 no 2_575

loop_
_geom_hbond_atom_site_label_D
_geom_hbond_atom_site_label_H
_geom_hbond_atom_site_label_A
_geom_hbond_site_symmetry_A
_geom_hbond_distance_DA
_geom_hbond_distance_DH
_geom_hbond_distance_HA
_geom_hbond_angle_DHA
_geom_hbond_publ_flag
N2 H2A O1 . 2.920(4) 0.853 2.089 164.4 no
N2 H2B O5 2_665 2.924(5) 0.789 2.139 173.9 no
N3 H3A O4 2_666 2.854(4) 0.774 2.130 155.8 no
N3 H3B O6 1_545 2.864(4) 0.859 2.033 162.6 no
